data_7105584
loop_
_publ_author_name
'Lorbach, Andreas'
'Bolte, Michael'
'Lerner, Hans-Wolfram'
'Wagner, Matthias'

_publ_section_title
;
 Lewis-base adducts of 9,10-dihydro-9,10-diboraanthracene: ditopic
 hydroboration reagents and a B-N analogue of triptycene.
;
_journal_issue 20
_journal_name_full 'Chemical communications (Cambridge, England)'
_journal_page_first 3592
_journal_page_last 3594
_journal_paper_doi 10.1039/c001803a
_journal_volume 46
_journal_year 2010
_chemical_formula_moiety 'C16 H22 B2 S2'
_chemical_formula_sum 'C16 H22 B2 S2'
_chemical_formula_weight 300.08
_chemical_name_systematic ?
_space_group_IT_number 14
_symmetry_cell_setting monoclinic
_symmetry_space_group_name_Hall '-P 2yn'
_symmetry_space_group_name_H-M 'P 1 21/n 1'
_atom_sites_solution_hydrogens geom
_atom_sites_solution_primary direct
_atom_sites_solution_secondary difmap
_audit_creation_method SHELXL-97
_cell_angle_alpha 90.00
_cell_angle_beta 102.414(6)
_cell_angle_gamma 90.00
_cell_formula_units_Z 4
_cell_length_a 14.0791(11)
_cell_length_b 7.3214(5)
_cell_length_c 16.6356(14)
_cell_measurement_reflns_used 14503
_cell_measurement_temperature 173(2)
_cell_measurement_theta_max 26.0
_cell_measurement_theta_min 3.3
_cell_volume 1674.7(2)
_computing_cell_refinement 'X-Area (Stoe & Cie, 2001)'
_computing_data_collection 'X-Area (Stoe & Cie, 2001)'
_computing_data_reduction 'X-Area (Stoe & Cie, 2001)'
_computing_molecular_graphics 'XP in SHELXTL-Plus (Sheldrick, 1991)'
_computing_publication_material SHELXL97
_computing_structure_refinement 'SHELXL97 (Sheldrick, 2008) '
_computing_structure_solution 'SHELXS97 (Sheldrick, 2008) '
_diffrn_ambient_temperature 173(2)
_diffrn_measured_fraction_theta_full 0.998
_diffrn_measured_fraction_theta_max 0.989
_diffrn_measurement_device_type 'STOE IPDS II two-circle-diffractometer'
_diffrn_measurement_method \w
_diffrn_radiation_monochromator graphite
_diffrn_radiation_source 'fine-focus sealed tube'
_diffrn_radiation_type MoK\a
_diffrn_radiation_wavelength 0.71073
_diffrn_reflns_av_R_equivalents 0.0764
_diffrn_reflns_av_sigmaI/netI 0.0451
_diffrn_reflns_limit_h_max 17
_diffrn_reflns_limit_h_min -15
_diffrn_reflns_limit_k_max 8
_diffrn_reflns_limit_k_min -8
_diffrn_reflns_limit_l_max 20
_diffrn_reflns_limit_l_min -20
_diffrn_reflns_number 18440
_diffrn_reflns_theta_full 25.00
_diffrn_reflns_theta_max 25.65
_diffrn_reflns_theta_min 3.27
_diffrn_standards_number 0
_exptl_absorpt_coefficient_mu 0.305
_exptl_absorpt_correction_T_max 0.9644
_exptl_absorpt_correction_T_min 0.8853
_exptl_absorpt_correction_type multi-scan
_exptl_absorpt_process_details 'MULABS (Spek, 2003; Blessing, 1995)'
_exptl_crystal_colour colourless
_exptl_crystal_density_diffrn 1.190
_exptl_crystal_density_method 'not measured'
_exptl_crystal_description needle
_exptl_crystal_F_000 640
_exptl_crystal_size_max 0.41
_exptl_crystal_size_mid 0.14
_exptl_crystal_size_min 0.12
_refine_diff_density_max 0.532
_refine_diff_density_min -0.332
_refine_diff_density_rms 0.054
_refine_ls_extinction_method none
_refine_ls_goodness_of_fit_ref 1.000
_refine_ls_hydrogen_treatment mixed
_refine_ls_matrix_type full
_refine_ls_number_parameters 189
_refine_ls_number_reflns 3128
_refine_ls_number_restraints 0
_refine_ls_restrained_S_all 1.000
_refine_ls_R_factor_all 0.0525
_refine_ls_R_factor_gt 0.0386
_refine_ls_shift/su_max 0.001
_refine_ls_shift/su_mean 0.000
_refine_ls_structure_factor_coef Fsqd
_refine_ls_weighting_details 'calc w=1/[\s^2^(Fo^2^)+(0.0592P)^2^+0.0000P] where P=(Fo^2^+2Fc^2^)/3'
_refine_ls_weighting_scheme calc
_refine_ls_wR_factor_gt 0.0899
_refine_ls_wR_factor_ref 0.0947
_reflns_number_gt 2561
_reflns_number_total 3128
_reflns_threshold_expression I>2\s(I)
_cod_data_source_file c001803a.txt
_cod_data_source_block wa953
_cod_depositor_comments
;
The following automatic conversions were performed:
'_symmetry_cell_setting' value 'Monoclinic' changed to 'monoclinic'
according to '/home/saulius/struct/CIF-dictionaries/cif_core.dic'
dictionary named 'cif_core.dic' version 2.4.1 from 2010-06-29.

Automatic conversion script
Id: cif_fix_enum 1527 2010-12-29 10:47:43Z saulius 
;
_cod_original_sg_symbol_H-M P21/n
_cod_database_code 7105584

loop_
_symmetry_equiv_pos_as_xyz
'x, y, z'
'-x+1/2, y+1/2, -z+1/2'
'-x, -y, -z'
'x-1/2, -y-1/2, z-1/2'

loop_
_atom_site_label
_atom_site_type_symbol
_atom_site_fract_x
_atom_site_fract_y
_atom_site_fract_z
_atom_site_U_iso_or_equiv
_atom_site_adp_type
_atom_site_occupancy
_atom_site_symmetry_multiplicity
_atom_site_calc_flag
_atom_site_refinement_flags
_atom_site_disorder_assembly
_atom_site_disorder_group
S1 S 0.78270(3) 0.67270(6) 0.46995(3) 0.02682(14) Uani 1 1 d . . .
S2 S 0.54689(3) 0.38110(7) 0.38559(3) 0.02974(14) Uani 1 1 d . . .
B1 B 0.82708(14) 0.4155(3) 0.50539(12) 0.0243(4) Uani 1 1 d . . .
H1 H 0.9082(18) 0.435(3) 0.5439(14) 0.046(6) Uiso 1 1 d . . .
B2 B 0.64372(16) 0.1884(3) 0.43922(14) 0.0278(4) Uani 1 1 d . . .
H2 H 0.5976(17) 0.051(3) 0.4230(13) 0.043(6) Uiso 1 1 d . . .
C1 C 0.81565(13) 0.3019(2) 0.42101(11) 0.0242(4) Uani 1 1 d . . .
C2 C 0.73052(13) 0.1981(2) 0.39059(11) 0.0258(4) Uani 1 1 d . . .
C3 C 0.72450(14) 0.0980(3) 0.31743(12) 0.0322(4) Uani 1 1 d . . .
H3 H 0.6683 0.0258 0.2975 0.039 Uiso 1 1 calc R . .
C4 C 0.79795(15) 0.1012(3) 0.27338(12) 0.0346(5) Uani 1 1 d . . .
H4 H 0.7911 0.0346 0.2235 0.042 Uiso 1 1 calc R . .
C5 C 0.88130(15) 0.2027(3) 0.30318(12) 0.0331(4) Uani 1 1 d . . .
H5 H 0.9322 0.2058 0.2739 0.040 Uiso 1 1 calc R . .
C6 C 0.88972(14) 0.2998(3) 0.37631(11) 0.0288(4) Uani 1 1 d . . .
H6 H 0.9476 0.3670 0.3967 0.035 Uiso 1 1 calc R . .
C7 C 0.87679(15) 0.7547(3) 0.42118(12) 0.0346(5) Uani 1 1 d . . .
H7A H 0.8711 0.6941 0.3678 0.052 Uiso 1 1 calc R . .
H7B H 0.9406 0.7276 0.4562 0.052 Uiso 1 1 calc R . .
H7C H 0.8700 0.8869 0.4129 0.052 Uiso 1 1 calc R . .
C8 C 0.81245(16) 0.8057(3) 0.56305(13) 0.0364(5) Uani 1 1 d . . .
H8A H 0.7666 0.7770 0.5980 0.055 Uiso 1 1 calc R . .
H8B H 0.8082 0.9360 0.5492 0.055 Uiso 1 1 calc R . .
H8C H 0.8787 0.7766 0.5926 0.055 Uiso 1 1 calc R . .
C11 C 0.75872(13) 0.3475(2) 0.56508(11) 0.0251(4) Uani 1 1 d . . .
C12 C 0.67275(13) 0.2463(2) 0.53465(11) 0.0265(4) Uani 1 1 d . . .
C13 C 0.61661(16) 0.1905(3) 0.59060(13) 0.0349(5) Uani 1 1 d . . .
H13 H 0.5592 0.1213 0.5709 0.042 Uiso 1 1 calc R . .
C14 C 0.64248(18) 0.2334(3) 0.67412(13) 0.0427(5) Uani 1 1 d . . .
H14 H 0.6023 0.1962 0.7103 0.051 Uiso 1 1 calc R . .
C15 C 0.72697(18) 0.3306(3) 0.70400(13) 0.0427(5) Uani 1 1 d . . .
H15 H 0.7458 0.3591 0.7609 0.051 Uiso 1 1 calc R . .
C16 C 0.78377(15) 0.3859(3) 0.65000(11) 0.0331(4) Uani 1 1 d . . .
H16 H 0.8418 0.4522 0.6710 0.040 Uiso 1 1 calc R . .
C17 C 0.50556(16) 0.3032(3) 0.28137(13) 0.0426(5) Uani 1 1 d . . .
H17A H 0.5568 0.3230 0.2507 0.064 Uiso 1 1 calc R . .
H17B H 0.4472 0.3714 0.2552 0.064 Uiso 1 1 calc R . .
H17C H 0.4902 0.1727 0.2815 0.064 Uiso 1 1 calc R . .
C18 C 0.44028(15) 0.3280(3) 0.42398(15) 0.0380(5) Uani 1 1 d . . .
H18A H 0.4508 0.3629 0.4821 0.057 Uiso 1 1 calc R . .
H18B H 0.4273 0.1966 0.4185 0.057 Uiso 1 1 calc R . .
H18C H 0.3845 0.3955 0.3923 0.057 Uiso 1 1 calc R . .

loop_
_atom_site_aniso_label
_atom_site_aniso_U_11
_atom_site_aniso_U_22
_atom_site_aniso_U_33
_atom_site_aniso_U_23
_atom_site_aniso_U_13
_atom_site_aniso_U_12
S1 0.0239(2) 0.0243(2) 0.0305(2) 0.00059(17) 0.00195(17) 0.00142(17)
S2 0.0206(2) 0.0268(3) 0.0399(3) -0.00216(19) 0.00223(18) -0.00026(18)
B1 0.0209(10) 0.0218(10) 0.0283(10) 0.0003(8) 0.0013(8) 0.0034(8)
B2 0.0220(10) 0.0206(10) 0.0397(11) -0.0024(8) 0.0038(8) 0.0006(8)
C1 0.0214(9) 0.0217(9) 0.0279(8) 0.0014(7) 0.0018(7) 0.0042(7)
C2 0.0223(9) 0.0214(9) 0.0314(9) -0.0018(7) 0.0006(7) 0.0036(7)
C3 0.0289(10) 0.0288(10) 0.0350(10) -0.0073(8) -0.0019(8) 0.0043(8)
C4 0.0392(11) 0.0363(11) 0.0264(9) -0.0055(8) 0.0028(8) 0.0118(9)
C5 0.0349(11) 0.0351(11) 0.0314(9) 0.0034(8) 0.0114(8) 0.0105(9)
C6 0.0241(9) 0.0286(10) 0.0327(9) 0.0025(8) 0.0040(7) 0.0035(7)
C7 0.0357(11) 0.0314(11) 0.0374(10) 0.0064(8) 0.0094(9) -0.0010(9)
C8 0.0395(12) 0.0305(11) 0.0397(11) -0.0063(8) 0.0094(9) 0.0009(9)
C11 0.0249(9) 0.0208(9) 0.0288(8) 0.0031(7) 0.0037(7) 0.0063(7)
C12 0.0264(9) 0.0176(9) 0.0357(10) 0.0050(7) 0.0070(8) 0.0056(7)
C13 0.0327(11) 0.0239(10) 0.0503(12) 0.0090(9) 0.0136(9) 0.0025(8)
C14 0.0504(14) 0.0405(13) 0.0426(11) 0.0177(10) 0.0216(10) 0.0082(10)
C15 0.0504(14) 0.0492(14) 0.0284(10) 0.0119(9) 0.0083(9) 0.0076(11)
C16 0.0322(10) 0.0366(11) 0.0278(9) 0.0054(8) 0.0007(8) 0.0054(9)
C17 0.0318(11) 0.0495(14) 0.0410(11) -0.0052(10) -0.0044(9) -0.0001(10)
C18 0.0250(10) 0.0302(11) 0.0597(13) 0.0016(9) 0.0110(9) 0.0021(8)

loop_
_atom_type_symbol
_atom_type_description
_atom_type_scat_dispersion_real
_atom_type_scat_dispersion_imag
_atom_type_scat_source
C C 0.0033 0.0016 'International Tables Vol C Tables 4.2.6.8 and 6.1.1.4'
H H 0.0000 0.0000 'International Tables Vol C Tables 4.2.6.8 and 6.1.1.4'
B B 0.0013 0.0007 'International Tables Vol C Tables 4.2.6.8 and 6.1.1.4'
S S 0.1246 0.1234 'International Tables Vol C Tables 4.2.6.8 and 6.1.1.4'

loop_
_geom_angle_atom_site_label_1
_geom_angle_atom_site_label_2
_geom_angle_atom_site_label_3
_geom_angle
_geom_angle_site_symmetry_1
_geom_angle_site_symmetry_3
_geom_angle_publ_flag
C7 S1 C8 98.62(10) . . ?
C7 S1 B1 103.28(9) . . ?
C8 S1 B1 104.57(9) . . ?
C18 S2 C17 98.75(11) . . ?
C18 S2 B2 103.11(10) . . ?
C17 S2 B2 104.52(10) . . ?
C11 B1 C1 114.75(15) . . ?
C11 B1 S1 106.22(12) . . ?
C1 B1 S1 105.02(12) . . ?
C11 B1 H1 109.7(12) . . ?
C1 B1 H1 115.7(12) . . ?
S1 B1 H1 104.2(12) . . ?
C2 B2 C12 115.22(16) . . ?
C2 B2 S2 105.06(13) . . ?
C12 B2 S2 104.75(13) . . ?
C2 B2 H2 111.1(11) . . ?
C12 B2 H2 117.0(11) . . ?
S2 B2 H2 101.7(11) . . ?
C6 C1 C2 118.17(16) . . ?
C6 C1 B1 121.38(16) . . ?
C2 C1 B1 120.45(16) . . ?
C3 C2 C1 118.48(18) . . ?
C3 C2 B2 120.12(17) . . ?
C1 C2 B2 121.37(16) . . ?
C4 C3 C2 122.27(19) . . ?
C4 C3 H3 118.9 . . ?
C2 C3 H3 118.9 . . ?
C5 C4 C3 119.24(18) . . ?
C5 C4 H4 120.4 . . ?
C3 C4 H4 120.4 . . ?
C4 C5 C6 119.50(19) . . ?
C4 C5 H5 120.3 . . ?
C6 C5 H5 120.3 . . ?
C5 C6 C1 122.32(18) . . ?
C5 C6 H6 118.8 . . ?
C1 C6 H6 118.8 . . ?
S1 C7 H7A 109.5 . . ?
S1 C7 H7B 109.5 . . ?
H7A C7 H7B 109.5 . . ?
S1 C7 H7C 109.5 . . ?
H7A C7 H7C 109.5 . . ?
H7B C7 H7C 109.5 . . ?
S1 C8 H8A 109.5 . . ?
S1 C8 H8B 109.5 . . ?
H8A C8 H8B 109.5 . . ?
S1 C8 H8C 109.5 . . ?
H8A C8 H8C 109.5 . . ?
H8B C8 H8C 109.5 . . ?
C16 C11 C12 118.23(18) . . ?
C16 C11 B1 120.32(17) . . ?
C12 C11 B1 121.44(15) . . ?
C13 C12 C11 118.33(17) . . ?
C13 C12 B2 121.15(18) . . ?
C11 C12 B2 120.44(16) . . ?
C14 C13 C12 122.1(2) . . ?
C14 C13 H13 119.0 . . ?
C12 C13 H13 119.0 . . ?
C15 C14 C13 119.6(2) . . ?
C15 C14 H14 120.2 . . ?
C13 C14 H14 120.2 . . ?
C14 C15 C16 119.3(2) . . ?
C14 C15 H15 120.4 . . ?
C16 C15 H15 120.4 . . ?
C15 C16 C11 122.5(2) . . ?
C15 C16 H16 118.8 . . ?
C11 C16 H16 118.8 . . ?
S2 C17 H17A 109.5 . . ?
S2 C17 H17B 109.5 . . ?
H17A C17 H17B 109.5 . . ?
S2 C17 H17C 109.5 . . ?
H17A C17 H17C 109.5 . . ?
H17B C17 H17C 109.5 . . ?
S2 C18 H18A 109.5 . . ?
S2 C18 H18B 109.5 . . ?
H18A C18 H18B 109.5 . . ?
S2 C18 H18C 109.5 . . ?
H18A C18 H18C 109.5 . . ?
H18B C18 H18C 109.5 . . ?

loop_
_geom_bond_atom_site_label_1
_geom_bond_atom_site_label_2
_geom_bond_distance
_geom_bond_site_symmetry_2
_geom_bond_publ_flag
S1 C7 1.799(2) . ?
S1 C8 1.801(2) . ?
S1 B1 2.031(2) . ?
S2 C18 1.796(2) . ?
S2 C17 1.799(2) . ?
S2 B2 2.030(2) . ?
B1 C11 1.603(3) . ?
B1 C1 1.610(3) . ?
B1 H1 1.19(2) . ?
B2 C2 1.606(3) . ?
B2 C12 1.609(3) . ?
B2 H2 1.19(2) . ?
C1 C6 1.405(3) . ?
C1 C2 1.417(3) . ?
C2 C3 1.407(3) . ?
C3 C4 1.390(3) . ?
C3 H3 0.9500 . ?
C4 C5 1.387(3) . ?
C4 H4 0.9500 . ?
C5 C6 1.392(3) . ?
C5 H5 0.9500 . ?
C6 H6 0.9500 . ?
C7 H7A 0.9800 . ?
C7 H7B 0.9800 . ?
C7 H7C 0.9800 . ?
C8 H8A 0.9800 . ?
C8 H8B 0.9800 . ?
C8 H8C 0.9800 . ?
C11 C16 1.409(3) . ?
C11 C12 1.417(3) . ?
C12 C13 1.405(3) . ?
C13 C14 1.394(3) . ?
C13 H13 0.9500 . ?
C14 C15 1.383(3) . ?
C14 H14 0.9500 . ?
C15 C16 1.385(3) . ?
C15 H15 0.9500 . ?
C16 H16 0.9500 . ?
C17 H17A 0.9800 . ?
C17 H17B 0.9800 . ?
C17 H17C 0.9800 . ?
C18 H18A 0.9800 . ?
C18 H18B 0.9800 . ?
C18 H18C 0.9800 . ?

loop_
_geom_torsion_atom_site_label_1
_geom_torsion_atom_site_label_2
_geom_torsion_atom_site_label_3
_geom_torsion_atom_site_label_4
_geom_torsion
_geom_torsion_site_symmetry_1
_geom_torsion_site_symmetry_2
_geom_torsion_site_symmetry_3
_geom_torsion_site_symmetry_4
_geom_torsion_publ_flag
C7 S1 B1 C11 168.91(12) . . . . ?
C8 S1 B1 C11 66.18(14) . . . . ?
C7 S1 B1 C1 -69.11(14) . . . . ?
C8 S1 B1 C1 -171.84(13) . . . . ?
C18 S2 B2 C2 166.58(13) . . . . ?
C17 S2 B2 C2 63.77(15) . . . . ?
C18 S2 B2 C12 -71.60(15) . . . . ?
C17 S2 B2 C12 -174.41(14) . . . . ?
C11 B1 C1 C6 -158.02(16) . . . . ?
S1 B1 C1 C6 85.74(17) . . . . ?
C11 B1 C1 C2 20.9(2) . . . . ?
S1 B1 C1 C2 -95.39(17) . . . . ?
C6 C1 C2 C3 0.1(3) . . . . ?
B1 C1 C2 C3 -178.77(16) . . . . ?
C6 C1 C2 B2 178.24(16) . . . . ?
B1 C1 C2 B2 -0.7(2) . . . . ?
C12 B2 C2 C3 159.30(17) . . . . ?
S2 B2 C2 C3 -85.98(18) . . . . ?
C12 B2 C2 C1 -18.8(2) . . . . ?
S2 B2 C2 C1 95.95(17) . . . . ?
C1 C2 C3 C4 -1.5(3) . . . . ?
B2 C2 C3 C4 -179.64(18) . . . . ?
C2 C3 C4 C5 1.6(3) . . . . ?
C3 C4 C5 C6 -0.2(3) . . . . ?
C4 C5 C6 C1 -1.2(3) . . . . ?
C2 C1 C6 C5 1.2(3) . . . . ?
B1 C1 C6 C5 -179.91(17) . . . . ?
C1 B1 C11 C16 157.20(16) . . . . ?
S1 B1 C11 C16 -87.25(17) . . . . ?
C1 B1 C11 C12 -22.1(2) . . . . ?
S1 B1 C11 C12 93.48(17) . . . . ?
C16 C11 C12 C13 0.4(3) . . . . ?
B1 C11 C12 C13 179.71(16) . . . . ?
C16 C11 C12 B2 -176.46(16) . . . . ?
B1 C11 C12 B2 2.8(3) . . . . ?
C2 B2 C12 C13 -159.18(17) . . . . ?
S2 B2 C12 C13 85.93(18) . . . . ?
C2 B2 C12 C11 17.6(2) . . . . ?
S2 B2 C12 C11 -97.29(17) . . . . ?
C11 C12 C13 C14 0.7(3) . . . . ?
B2 C12 C13 C14 177.57(18) . . . . ?
C12 C13 C14 C15 -1.4(3) . . . . ?
C13 C14 C15 C16 0.9(3) . . . . ?
C14 C15 C16 C11 0.2(3) . . . . ?
C12 C11 C16 C15 -0.9(3) . . . . ?
B1 C11 C16 C15 179.80(19) . . . . ?
